data_1504541
loop_
_publ_author_name
'Osorio-Lozada, Antonio'
'Olivo, Horacio F.'

_publ_section_title
;
 Indene-based thiazolidinethione chiral auxiliary for propionate and
 acetate aldol additions.
;
_journal_issue 4
_journal_name_full 'Organic letters'
_journal_page_first 617
_journal_page_last 620
_journal_paper_doi 10.1021/ol702980p
_journal_volume 10
_journal_year 2008
_chemical_absolute_configuration ad
_chemical_formula_moiety 'C16 H19 N O2 S2, H2 O'
_chemical_formula_sum 'C16 H21 N O3 S2'
_chemical_formula_weight 339.46
_chemical_name_systematic
; 
 ? 
;
_space_group_IT_number 19
_symmetry_cell_setting orthorhombic
_symmetry_space_group_name_Hall 'P 2ac 2ab'
_symmetry_space_group_name_H-M 'P 21 21 21'
_atom_sites_solution_hydrogens geom
_atom_sites_solution_primary direct
_atom_sites_solution_secondary difmap
_audit_creation_method SHELXL-97
_cell_angle_alpha 90.00
_cell_angle_beta 90.00
_cell_angle_gamma 90.00
_cell_formula_units_Z 4
_cell_length_a 4.7392(6)
_cell_length_b 11.8411(13)
_cell_length_c 29.781(4)
_cell_measurement_reflns_used 3221
_cell_measurement_temperature 200(2)
_cell_measurement_theta_max 26.0
_cell_measurement_theta_min 1.0
_cell_volume 1671.2(4)
_computing_cell_refinement 'HKL Scalepack (Otwinowski & Minor, 1997)'
_computing_data_collection 'Collect (Nonius BV, 1997-2000)'
_computing_data_reduction 'HKL Denzo, Scalepack (Otwinowski & Minor, 1997)'
_computing_molecular_graphics 'SHELXTL v6.1 (Sheldrick, 1997)'
_computing_publication_material 'SHELXTL v6.1 (Sheldrick, 1997)'
_computing_structure_refinement 'SHELXTL v6.1 (Sheldrick, 1997)'
_computing_structure_solution 'SHELXTL v6.1 (Sheldrick, 1997)'
_diffrn_ambient_temperature 200(2)
_diffrn_detector_area_resol_mean 9
_diffrn_measured_fraction_theta_full 0.984
_diffrn_measured_fraction_theta_max 0.984
_diffrn_measurement_device_type 'Nonius KappaCCD'
_diffrn_measurement_method 'CCD phi and omega scans'
_diffrn_radiation_monochromator graphite
_diffrn_radiation_source 'fine-focus sealed tube'
_diffrn_radiation_type MoK\a
_diffrn_radiation_wavelength 0.71073
_diffrn_reflns_av_R_equivalents 0.0651
_diffrn_reflns_av_sigmaI/netI 0.0621
_diffrn_reflns_limit_h_max 5
_diffrn_reflns_limit_h_min -5
_diffrn_reflns_limit_k_max 11
_diffrn_reflns_limit_k_min -12
_diffrn_reflns_limit_l_max 32
_diffrn_reflns_limit_l_min -31
_diffrn_reflns_number 10258
_diffrn_reflns_theta_full 22.50
_diffrn_reflns_theta_max 22.5
_diffrn_reflns_theta_min 3.2
_diffrn_standards_number 0
_exptl_absorpt_coefficient_mu 0.330
_exptl_absorpt_correction_T_max 0.9805
_exptl_absorpt_correction_T_min 0.8766
_exptl_absorpt_correction_type multi-scan
_exptl_absorpt_process_details 'HKL Scalepack (Otwinowski & Minor, 1997)'
_exptl_crystal_colour 'pale yellow'
_exptl_crystal_density_diffrn 1.349
_exptl_crystal_density_method 'not measured'
_exptl_crystal_description needle
_exptl_crystal_F_000 720
_exptl_crystal_size_max 0.41
_exptl_crystal_size_mid 0.06
_exptl_crystal_size_min 0.06
_refine_diff_density_max 0.466
_refine_diff_density_min -0.288
_refine_diff_density_rms 0.055
_refine_ls_abs_structure_details 'Flack H D (1983), Acta Cryst. A39, 876-881'
_refine_ls_abs_structure_Flack 0.07(18)
_refine_ls_extinction_method none
_refine_ls_goodness_of_fit_ref 1.103
_refine_ls_hydrogen_treatment mixed
_refine_ls_matrix_type full
_refine_ls_number_parameters 208
_refine_ls_number_reflns 2124
_refine_ls_number_restraints 3
_refine_ls_restrained_S_all 1.103
_refine_ls_R_factor_all 0.0760
_refine_ls_R_factor_gt 0.0569
_refine_ls_shift/su_max 0.000
_refine_ls_shift/su_mean 0.000
_refine_ls_structure_factor_coef Fsqd
_refine_ls_weighting_details 'calc w=1/[\s^2^(Fo^2^)+(0.0203P)^2^+2.9042P] where P=(Fo^2^+2Fc^2^)/3'
_refine_ls_weighting_scheme calc
_refine_ls_wR_factor_gt 0.1113
_refine_ls_wR_factor_ref 0.1191
_reflns_number_gt 1767
_reflns_number_total 2124
_reflns_threshold_expression >2sigma(I)
_cod_data_source_file ol702980p-file005.cif
_cod_data_source_block oli72
_cod_depositor_comments
;
The following automatic conversions were performed:

'_symmetry_cell_setting' value 'Orthorhombic' changed to
'orthorhombic' according to
/home/saulius/struct/CIF-dictionaries/cif_core.dic dictionary named
'cif_core.dic' version 2.4.1 from 2010-06-29.

Automatic conversion script
Id: cif_fix_values 1715 2011-07-08 13:25:40Z adriana 
;
_cod_original_sg_symbol_H-M 'P 21 21 21 '
_cod_database_code 1504541

loop_
_symmetry_equiv_pos_as_xyz
'x, y, z'
'-x+1/2, -y, z+1/2'
'-x, y+1/2, -z+1/2'
'x+1/2, -y+1/2, -z'

loop_
_atom_site_label
_atom_site_type_symbol
_atom_site_fract_x
_atom_site_fract_y
_atom_site_fract_z
_atom_site_U_iso_or_equiv
_atom_site_adp_type
_atom_site_occupancy
_atom_site_symmetry_multiplicity
_atom_site_calc_flag
_atom_site_refinement_flags
S1' S 0.1300(4) 0.66809(12) 0.77589(5) 0.0447(4) Uani 1 1 d .
C2' C 0.1591(13) 0.5356(5) 0.80083(16) 0.0377(14) Uani 1 1 d .
S2' S 0.3717(4) 0.44058(13) 0.77787(5) 0.0489(4) Uani 1 1 d .
N3' N -0.0069(9) 0.5288(4) 0.83868(14) 0.0358(12) Uani 1 1 d .
C3A' C -0.1123(13) 0.6394(4) 0.85515(16) 0.0387(13) Uani 1 1 d .
H3A' H -0.3036 0.6303 0.8689 0.046 Uiso 1 1 calc R
C3B' C 0.0870(12) 0.6953(5) 0.88833(16) 0.0373(14) Uani 1 1 d .
C4' C 0.2116(13) 0.6498(5) 0.92584(18) 0.0430(16) Uani 1 1 d .
H4' H 0.1743 0.5739 0.9343 0.052 Uiso 1 1 calc R
C5' C 0.3952(15) 0.7170(6) 0.95163(18) 0.0515(16) Uani 1 1 d .
H5' H 0.4854 0.6863 0.9774 0.062 Uiso 1 1 calc R
C6' C 0.4437(13) 0.8280(6) 0.93928(19) 0.0523(18) Uani 1 1 d .
H6' H 0.5653 0.8734 0.9571 0.063 Uiso 1 1 calc R
C7' C 0.3200(13) 0.8737(5) 0.90195(19) 0.0480(17) Uani 1 1 d .
H7' H 0.3578 0.9496 0.8936 0.058 Uiso 1 1 calc R
C7A' C 0.1372(13) 0.8073(5) 0.87623(17) 0.0403(14) Uani 1 1 d .
C7B' C -0.0301(12) 0.8381(5) 0.83483(18) 0.0458(16) Uani 1 1 d .
H7A' H 0.0888 0.8791 0.8129 0.055 Uiso 1 1 calc R
H7B' H -0.1947 0.8856 0.8427 0.055 Uiso 1 1 calc R
C8A' C -0.1249(13) 0.7234(4) 0.81595(17) 0.0426(14) Uani 1 1 d .
H8A' H -0.3185 0.7277 0.8027 0.051 Uiso 1 1 calc R
C1 C -0.0888(14) 0.4318(5) 0.86379(17) 0.0408(15) Uani 1 1 d .
O1 O -0.2327(9) 0.4468(3) 0.89691(13) 0.0568(13) Uani 1 1 d .
C2 C 0.0005(12) 0.3166(4) 0.84863(17) 0.0382(14) Uani 1 1 d .
H2A H 0.2091 0.3122 0.8493 0.046 Uiso 1 1 calc R
H2B H -0.0602 0.3056 0.8171 0.046 Uiso 1 1 calc R
C3 C -0.1204(13) 0.2209(4) 0.87733(16) 0.0363(13) Uani 1 1 d .
H3A H -0.3245 0.2368 0.8830 0.044 Uiso 1 1 calc R
O3 O -0.0983(9) 0.1169(3) 0.85273(11) 0.0437(10) Uani 1 1 d .
H3B H -0.250(12) 0.1042(10) 0.8395(10) 0.065 Uiso 1 1 calc R
C4 C 0.0254(12) 0.2055(5) 0.92189(17) 0.0413(15) Uani 1 1 d .
H4A H 0.0260 0.2786 0.9380 0.050 Uiso 1 1 calc R
H4B H 0.2242 0.1839 0.9164 0.050 Uiso 1 1 calc R
C5 C -0.1098(14) 0.1168(5) 0.95187(17) 0.0488(15) Uani 1 1 d .
H5A H -0.1156 0.0442 0.9355 0.059 Uiso 1 1 calc R
H5B H -0.3069 0.1395 0.9582 0.059 Uiso 1 1 calc R
C6 C 0.0428(14) 0.0990(5) 0.99624(19) 0.059(2) Uani 1 1 d .
H6A H -0.0579 0.0423 1.0140 0.089 Uiso 1 1 calc R
H6B H 0.0490 0.1704 1.0129 0.089 Uiso 1 1 calc R
H6C H 0.2356 0.0729 0.9904 0.089 Uiso 1 1 calc R
O10 O 0.5885(9) 0.5901(5) 0.68914(16) 0.0723(14) Uani 1 1 d D
H10A H 0.588(13) 0.573(6) 0.7167(7) 0.108 Uiso 1 1 d D
H10B H 0.761(4) 0.596(7) 0.682(2) 0.108 Uiso 1 1 d D

loop_
_atom_site_aniso_label
_atom_site_aniso_U_11
_atom_site_aniso_U_22
_atom_site_aniso_U_33
_atom_site_aniso_U_23
_atom_site_aniso_U_13
_atom_site_aniso_U_12
S1' 0.0426(9) 0.0461(10) 0.0454(8) 0.0073(7) -0.0024(8) -0.0036(9)
C2' 0.036(4) 0.043(4) 0.034(3) 0.003(2) -0.005(3) -0.002(3)
S2' 0.0474(9) 0.0499(10) 0.0495(8) 0.0029(7) 0.0124(9) 0.0032(9)
N3' 0.031(3) 0.030(3) 0.046(3) 0.003(2) 0.002(2) 0.004(2)
C3A' 0.028(3) 0.033(3) 0.055(3) 0.005(3) 0.001(3) 0.003(3)
C3B' 0.029(3) 0.040(4) 0.043(3) 0.001(3) 0.001(3) 0.002(3)
C4' 0.046(4) 0.032(4) 0.050(4) 0.001(3) 0.004(3) 0.001(3)
C5' 0.047(4) 0.065(5) 0.043(3) -0.003(3) -0.002(3) 0.011(4)
C6' 0.054(5) 0.051(4) 0.051(4) -0.003(3) -0.002(3) -0.008(4)
C7' 0.051(5) 0.032(4) 0.060(4) 0.001(3) 0.013(4) -0.004(3)
C7A' 0.033(3) 0.039(4) 0.048(3) -0.003(3) 0.004(3) -0.004(3)
C7B' 0.041(4) 0.032(4) 0.064(4) 0.007(3) 0.002(3) 0.001(3)
C8A' 0.033(3) 0.040(4) 0.055(3) 0.009(3) -0.001(3) 0.004(3)
C1 0.044(4) 0.036(4) 0.042(3) 0.002(3) 0.002(3) -0.001(3)
O1 0.072(3) 0.041(3) 0.057(3) 0.000(2) 0.029(3) 0.002(2)
C2 0.035(3) 0.037(4) 0.042(3) 0.003(3) 0.002(2) -0.003(3)
C3 0.027(3) 0.036(3) 0.046(3) -0.002(3) 0.000(3) 0.001(3)
O3 0.036(2) 0.041(2) 0.054(2) -0.0063(19) -0.006(2) 0.001(2)
C4 0.031(4) 0.042(4) 0.051(3) 0.001(3) -0.002(3) 0.002(3)
C5 0.040(4) 0.055(4) 0.051(3) 0.007(3) 0.011(3) -0.001(4)
C6 0.059(5) 0.066(5) 0.053(4) 0.014(3) 0.003(3) -0.011(4)
O10 0.036(3) 0.107(4) 0.073(3) 0.035(3) 0.002(2) 0.000(3)

loop_
_atom_type_symbol
_atom_type_description
_atom_type_scat_dispersion_real
_atom_type_scat_dispersion_imag
_atom_type_scat_source
C C 0.0033 0.0016 'International Tables Vol C Tables 4.2.6.8 and 6.1.1.4'
H H 0.0000 0.0000 'International Tables Vol C Tables 4.2.6.8 and 6.1.1.4'
N N 0.0061 0.0033 'International Tables Vol C Tables 4.2.6.8 and 6.1.1.4'
O O 0.0106 0.0060 'International Tables Vol C Tables 4.2.6.8 and 6.1.1.4'
S S 0.1246 0.1234 'International Tables Vol C Tables 4.2.6.8 and 6.1.1.4'

loop_
_geom_angle_atom_site_label_1
_geom_angle_atom_site_label_2
_geom_angle_atom_site_label_3
_geom_angle
_geom_angle_publ_flag
C2' S1' C8A' 95.6(3) yes
N3' C2' S2' 130.2(4) yes
N3' C2' S1' 110.9(4) yes
S2' C2' S1' 118.9(3) yes
C2' N3' C1 129.3(5) yes
C2' N3' C3A' 114.3(4) yes
C1 N3' C3A' 116.5(4) yes
N3' C3A' C3B' 113.0(5) yes
N3' C3A' C8A' 109.5(4) yes
C3B' C3A' C8A' 103.7(4) yes
N3' C3A' H3A' 110.2 ?
C3B' C3A' H3A' 110.2 ?
C8A' C3A' H3A' 110.2 ?
C4' C3B' C7A' 120.6(5) yes
C4' C3B' C3A' 128.7(5) yes
C7A' C3B' C3A' 110.6(5) yes
C3B' C4' C5' 119.2(5) yes
C3B' C4' H4' 120.4 ?
C5' C4' H4' 120.4 ?
C6' C5' C4' 119.6(6) yes
C6' C5' H5' 120.2 ?
C4' C5' H5' 120.2 ?
C7' C6' C5' 121.3(6) yes
C7' C6' H6' 119.3 ?
C5' C6' H6' 119.3 ?
C6' C7' C7A' 119.2(5) yes
C6' C7' H7' 120.4 ?
C7A' C7' H7' 120.4 ?
C3B' C7A' C7' 119.9(5) yes
C3B' C7A' C7B' 110.6(5) yes
C7' C7A' C7B' 129.5(5) yes
C7A' C7B' C8A' 103.8(4) yes
C7A' C7B' H7A' 111.0 ?
C8A' C7B' H7A' 111.0 ?
C7A' C7B' H7B' 111.0 ?
C8A' C7B' H7B' 111.0 ?
H7A' C7B' H7B' 109.0 ?
C3A' C8A' C7B' 106.5(4) yes
C3A' C8A' S1' 103.8(4) yes
C7B' C8A' S1' 111.4(4) yes
C3A' C8A' H8A' 111.6 ?
C7B' C8A' H8A' 111.6 ?
S1' C8A' H8A' 111.6 ?
O1 C1 N3' 117.5(5) yes
O1 C1 C2 122.5(5) yes
N3' C1 C2 119.9(5) yes
C1 C2 C3 113.6(4) yes
C1 C2 H2A 108.9 ?
C3 C2 H2A 108.9 ?
C1 C2 H2B 108.9 ?
C3 C2 H2B 108.9 ?
H2A C2 H2B 107.7 ?
O3 C3 C4 108.1(4) yes
O3 C3 C2 108.8(4) yes
C4 C3 C2 114.2(5) yes
O3 C3 H3A 108.5 ?
C4 C3 H3A 108.5 ?
C2 C3 H3A 108.5 ?
C3 O3 H3B 109.5 ?
C3 C4 C5 114.1(5) yes
C3 C4 H4A 108.7 ?
C5 C4 H4A 108.7 ?
C3 C4 H4B 108.7 ?
C5 C4 H4B 108.7 ?
H4A C4 H4B 107.6 ?
C4 C5 C6 113.9(5) yes
C4 C5 H5A 108.8 ?
C6 C5 H5A 108.8 ?
C4 C5 H5B 108.8 ?
C6 C5 H5B 108.8 ?
H5A C5 H5B 107.7 ?
C5 C6 H6A 109.5 ?
C5 C6 H6B 109.5 ?
H6A C6 H6B 109.5 ?
C5 C6 H6C 109.5 ?
H6A C6 H6C 109.5 ?
H6B C6 H6C 109.5 ?
H10A O10 H10B 105.0(17) ?

loop_
_geom_bond_atom_site_label_1
_geom_bond_atom_site_label_2
_geom_bond_distance
_geom_bond_publ_flag
S1' C2' 1.742(5) yes
S1' C8A' 1.820(6) yes
C2' N3' 1.377(6) yes
C2' S2' 1.658(6) yes
N3' C1 1.424(7) yes
N3' C3A' 1.485(6) yes
C3A' C3B' 1.519(7) yes
C3A' C8A' 1.536(7) yes
C3A' H3A' 1.0000 ?
C3B' C4' 1.373(7) yes
C3B' C7A' 1.394(7) yes
C4' C5' 1.407(8) yes
C4' H4' 0.9500 ?
C5' C6' 1.384(8) yes
C5' H5' 0.9500 ?
C6' C7' 1.368(8) yes
C6' H6' 0.9500 ?
C7' C7A' 1.399(8) yes
C7' H7' 0.9500 ?
C7A' C7B' 1.510(8) yes
C7B' C8A' 1.536(7) yes
C7B' H7A' 0.9900 ?
C7B' H7B' 0.9900 ?
C8A' H8A' 1.0000 ?
C1 O1 1.212(6) yes
C1 C2 1.498(7) yes
C2 C3 1.530(7) yes
C2 H2A 0.9900 ?
C2 H2B 0.9900 ?
C3 O3 1.437(6) yes
C3 C4 1.507(7) yes
C3 H3A 1.0000 ?
O3 H3B 0.8345 ?
C4 C5 1.520(7) yes
C4 H4A 0.9900 ?
C4 H4B 0.9900 ?
C5 C6 1.521(8) yes
C5 H5A 0.9900 ?
C5 H5B 0.9900 ?
C6 H6A 0.9800 ?
C6 H6B 0.9800 ?
C6 H6C 0.9800 ?
O10 H10A 0.847(10) ?
O10 H10B 0.846(11) ?

loop_
_geom_hbond_atom_site_label_D
_geom_hbond_atom_site_label_H
_geom_hbond_atom_site_label_A
_geom_hbond_site_symmetry_A
_geom_hbond_distance_DH
_geom_hbond_distance_HA
_geom_hbond_distance_DA
_geom_hbond_angle_DHA
_geom_hbond_publ_flag
O3 H3B O10 3_546 0.83 1.82 2.656(6) 175 yes
O10 H10A S1' . 0.85(1) 3.01(6) 3.500(5) 119(5) yes
O10 H10A S2' . 0.85(1) 2.61(4) 3.343(5) 145(6) yes
O10 H10B O3 3_656 0.85(1) 1.92(2) 2.737(6) 161(6) yes

loop_
_geom_torsion_atom_site_label_1
_geom_torsion_atom_site_label_2
_geom_torsion_atom_site_label_3
_geom_torsion_atom_site_label_4
_geom_torsion
C8A' S1' C2' N3' -1.3(4)
C8A' S1' C2' S2' 179.4(4)
S2' C2' N3' C1 -14.4(9)
S1' C2' N3' C1 166.4(5)
S2' C2' N3' C3A' 165.4(5)
S1' C2' N3' C3A' -13.9(6)
C2' N3' C3A' C3B' -89.4(5)
C1 N3' C3A' C3B' 90.4(6)
C2' N3' C3A' C8A' 25.5(7)
C1 N3' C3A' C8A' -154.7(5)
N3' C3A' C3B' C4' -49.6(8)
C8A' C3A' C3B' C4' -168.0(6)
N3' C3A' C3B' C7A' 130.4(5)
C8A' C3A' C3B' C7A' 12.0(6)
C7A' C3B' C4' C5' -1.1(8)
C3A' C3B' C4' C5' 178.8(5)
C3B' C4' C5' C6' 1.0(9)
C4' C5' C6' C7' -1.1(10)
C5' C6' C7' C7A' 1.1(9)
C4' C3B' C7A' C7' 1.2(9)
C3A' C3B' C7A' C7' -178.8(5)
C4' C3B' C7A' C7B' -178.2(5)
C3A' C3B' C7A' C7B' 1.8(7)
C6' C7' C7A' C3B' -1.1(9)
C6' C7' C7A' C7B' 178.1(6)
C3B' C7A' C7B' C8A' -14.8(6)
C7' C7A' C7B' C8A' 165.9(6)
N3' C3A' C8A' C7B' -141.5(5)
C3B' C3A' C8A' C7B' -20.7(6)
N3' C3A' C8A' S1' -23.8(6)
C3B' C3A' C8A' S1' 97.0(4)
C7A' C7B' C8A' C3A' 21.7(6)
C7A' C7B' C8A' S1' -90.8(5)
C2' S1' C8A' C3A' 14.7(4)
C2' S1' C8A' C7B' 128.8(4)
C2' N3' C1 O1 178.4(5)
C3A' N3' C1 O1 -1.4(8)
C2' N3' C1 C2 -2.2(9)
C3A' N3' C1 C2 178.0(5)
O1 C1 C2 C3 3.2(8)
N3' C1 C2 C3 -176.2(5)
C1 C2 C3 O3 162.2(5)
C1 C2 C3 C4 -76.9(6)
O3 C3 C4 C5 -63.4(6)
C2 C3 C4 C5 175.3(5)
C3 C4 C5 C6 178.3(5)
